data_2218941
loop_
_publ_author_name
'Fun, Hoong-Kun'
'Chantrapromma, Suchada'
'Sujith, K. V.'
'Patil, P. S.'
'Kalluraya, B.'
'Muralidharan, A.'
'Dharmaprakash, S. M.'

_publ_section_title
4-[(<i>E</i>)-2,6-Dichlorobenzylideneamino]-3-{1-[4-(2-methylpropyl)phenyl]ethyl}-1<i>H</i>-1,2,4-triazole-5(4<i>H</i>)-thione
_journal_coeditor_code CI2627
_journal_issue 8
_journal_name_full 'Acta Crystallographica Section E'
_journal_page_first o1503
_journal_page_last o1504
_journal_paper_doi 10.1107/S1600536808021272
_journal_volume 64
_journal_year 2008
_chemical_formula_iupac 'C21 H22 Cl2 N4 S'
_chemical_formula_moiety 'C21 H22 Cl2 N4 S'
_chemical_formula_sum 'C21 H22 Cl2 N4 S'
_chemical_formula_weight 433.40
_chemical_melting_point_gt 438
_chemical_melting_point_lt 440
_chemical_name_systematic
4-[(<i>E</i>)-2,6-Dichlorobenzylideneamino]-3-{1-[4-(2-methylpropyl)phenyl]ethyl}-1<i>H</i>-1,2,4-triazole-5(4H)-thione
_space_group_IT_number 2
_symmetry_cell_setting triclinic
_symmetry_space_group_name_Hall '-P 1'
_symmetry_space_group_name_H-M 'P -1'
_atom_sites_solution_hydrogens geom
_atom_sites_solution_primary direct
_atom_sites_solution_secondary difmap
_audit_creation_method SHELXL-97
_cell_angle_alpha 104.669(2)
_cell_angle_beta 95.492(2)
_cell_angle_gamma 110.4180(10)
_cell_formula_units_Z 2
_cell_length_a 8.6190(2)
_cell_length_b 9.4441(2)
_cell_length_c 14.4244(4)
_cell_measurement_reflns_used 6032
_cell_measurement_temperature 100.00(10)
_cell_measurement_theta_max 30.00
_cell_measurement_theta_min 1.49
_cell_volume 1042.33(5)
_computing_cell_refinement 'APEX2 (Bruker, 2005)'
_computing_data_collection 'APEX2 (Bruker, 2005)'
_computing_data_reduction 'SAINT (Bruker, 2005)'
_computing_molecular_graphics 'SHELXTL (Sheldrick, 2008)'
_computing_publication_material
;
SHELXTL (Sheldrick, 2008) and PLATON (Spek, 2003)
;
_computing_structure_refinement 'SHELXTL (Sheldrick, 2008)'
_computing_structure_solution 'SHELXTL (Sheldrick, 2008)'
_diffrn_ambient_temperature 100.00(10)
_diffrn_detector_area_resol_mean 8.33
_diffrn_measured_fraction_theta_full 0.993
_diffrn_measured_fraction_theta_max 0.993
_diffrn_measurement_device_type
;
Bruker SMART APEXII CCD area-detector
;
_diffrn_measurement_method \w
_diffrn_radiation_monochromator graphite
_diffrn_radiation_source 'fine-focus sealed tube'
_diffrn_radiation_type MoK\a
_diffrn_radiation_wavelength 0.71073
_diffrn_reflns_av_R_equivalents 0.0495
_diffrn_reflns_av_sigmaI/netI 0.0591
_diffrn_reflns_limit_h_max 12
_diffrn_reflns_limit_h_min -12
_diffrn_reflns_limit_k_max 13
_diffrn_reflns_limit_k_min -13
_diffrn_reflns_limit_l_max 19
_diffrn_reflns_limit_l_min -20
_diffrn_reflns_number 19865
_diffrn_reflns_theta_full 30.00
_diffrn_reflns_theta_max 30.00
_diffrn_reflns_theta_min 1.49
_diffrn_standards_number 0
_exptl_absorpt_coefficient_mu 0.426
_exptl_absorpt_correction_T_max 0.9345
_exptl_absorpt_correction_T_min 0.8871
_exptl_absorpt_correction_type multi-scan
_exptl_absorpt_process_details '(SADABS; Bruker, 2005)'
_exptl_crystal_colour Colourless
_exptl_crystal_density_diffrn 1.381
_exptl_crystal_density_method 'not measured'
_exptl_crystal_description Block
_exptl_crystal_F_000 452
_exptl_crystal_size_max 0.29
_exptl_crystal_size_mid 0.20
_exptl_crystal_size_min 0.16
_refine_diff_density_max 0.589
_refine_diff_density_min -0.469
_refine_ls_extinction_method none
_refine_ls_goodness_of_fit_ref 0.998
_refine_ls_hydrogen_treatment constr
_refine_ls_matrix_type full
_refine_ls_number_parameters 256
_refine_ls_number_reflns 6032
_refine_ls_number_restraints 0
_refine_ls_restrained_S_all 0.998
_refine_ls_R_factor_all 0.0763
_refine_ls_R_factor_gt 0.0464
_refine_ls_shift/su_max 0.001
_refine_ls_shift/su_max_lt 0.001
_refine_ls_shift/su_mean 0.000
_refine_ls_structure_factor_coef Fsqd
_refine_ls_weighting_details 'calc w=1/[\s^2^(Fo^2^)+(0.0746P)^2^] where P=(Fo^2^+2Fc^2^)/3'
_refine_ls_weighting_scheme calc
_refine_ls_wR_factor_gt 0.1166
_refine_ls_wR_factor_ref 0.1355
_reflns_number_gt 4139
_reflns_number_total 6032
_reflns_threshold_expression I>2\s(I)
_cod_data_source_file ci2627.cif
_cod_data_source_block I
_cod_depositor_comments
;
The following automatic conversions were performed:
'_symmetry_cell_setting' value 'Triclinic' changed to 'triclinic'
according to '/home/saulius/struct/CIF-dictionaries/cif_core.dic'
dictionary named 'cif_core.dic' version 2.4.1 from 2010-06-29.

Automatic conversion script
Id: cif_fix_enum 1527 2010-12-29 10:47:43Z saulius 

The following automatic conversions were performed:

'_symmetry_cell_setting' value 'Triclinic' changed to 'triclinic'
according to /home/saulius/struct/CIF-dictionaries/cif_core.dic
dictionary named 'cif_core.dic' version 2.4.1 from 2010-06-29.

Automatic conversion script
Id: cif_fix_values 1715 2011-07-08 13:25:40Z adriana 
;
_cod_database_code 2218941
_cod_database_fobs_code 2218941

loop_
_symmetry_equiv_pos_as_xyz
'x, y, z'
'-x, -y, -z'

loop_
_atom_site_type_symbol
_atom_site_label
_atom_site_fract_x
_atom_site_fract_y
_atom_site_fract_z
_atom_site_U_iso_or_equiv
_atom_site_adp_type
_atom_site_calc_flag
_atom_site_refinement_flags
_atom_site_occupancy
S S1 0.79027(6) -0.43005(6) -0.06227(3) 0.02335(13) Uani d . 1
Cl Cl1 0.43164(7) -0.07928(7) 0.21127(4) 0.03523(15) Uani d . 1
Cl Cl2 0.41695(7) -0.33808(6) -0.17537(4) 0.03136(14) Uani d . 1
N N1 0.9611(2) -0.3270(2) 0.21761(12) 0.0244(4) Uani d . 1
N N2 0.9465(2) -0.3961(2) 0.11923(12) 0.0240(4) Uani d . 1
H H2A 1.0037 -0.4511 0.0971 0.029 Uiso calc R 1
N N3 0.7738(2) -0.28053(18) 0.12730(11) 0.0192(3) Uani d . 1
N N4 0.6602(2) -0.20834(19) 0.11584(12) 0.0229(4) Uani d . 1
C C1 0.9409(2) 0.0211(2) 0.32320(13) 0.0218(4) Uani d . 1
C C2 1.1052(3) 0.0657(2) 0.30759(15) 0.0259(4) Uani d . 1
H H2B 1.1515 -0.0105 0.2915 0.031 Uiso calc R 1
C C3 1.2013(3) 0.2223(2) 0.31568(15) 0.0266(4) Uani d . 1
H H3A 1.3109 0.2492 0.3046 0.032 Uiso calc R 1
C C4 1.1366(3) 0.3403(2) 0.34015(14) 0.0244(4) Uani d . 1
C C5 0.9747(3) 0.2957(2) 0.35952(14) 0.0262(4) Uani d . 1
H H5A 0.9301 0.3726 0.3786 0.031 Uiso calc R 1
C C6 0.8779(3) 0.1389(2) 0.35107(14) 0.0234(4) Uani d . 1
H H6A 0.7696 0.1125 0.3642 0.028 Uiso calc R 1
C C7 0.8319(3) -0.1523(2) 0.31079(14) 0.0225(4) Uani d . 1
H H7A 0.7131 -0.1651 0.3013 0.027 Uiso calc R 1
C C8 0.8563(2) -0.2560(2) 0.22068(14) 0.0217(4) Uani d . 1
C C9 0.8351(2) -0.3702(2) 0.06064(14) 0.0206(4) Uani d . 1
C C10 0.5498(2) -0.2695(2) 0.03633(14) 0.0223(4) Uani d . 1
H H10A 0.5495 -0.3578 -0.0105 0.027 Uiso calc R 1
C C11 0.4228(2) -0.2036(2) 0.01691(14) 0.0215(4) Uani d . 1
C C12 0.3619(3) -0.1177(2) 0.08757(15) 0.0239(4) Uani d . 1
C C13 0.2388(3) -0.0628(2) 0.06263(16) 0.0270(4) Uani d . 1
H H13A 0.2011 -0.0054 0.1112 0.032 Uiso calc R 1
C C14 0.1729(3) -0.0938(2) -0.03479(16) 0.0278(5) Uani d . 1
H H14A 0.0906 -0.0570 -0.0516 0.033 Uiso calc R 1
C C15 0.2278(3) -0.1792(3) -0.10761(16) 0.0284(5) Uani d . 1
H H15A 0.1829 -0.2003 -0.1732 0.034 Uiso calc R 1
C C16 0.3504(3) -0.2325(2) -0.08126(14) 0.0246(4) Uani d . 1
C C17 1.2359(3) 0.5077(2) 0.34117(15) 0.0281(5) Uani d . 1
H H17A 1.1787 0.5286 0.2881 0.034 Uiso calc R 1
H H17B 1.3462 0.5147 0.3281 0.034 Uiso calc R 1
C C18 1.2612(3) 0.6380(2) 0.43631(15) 0.0248(4) Uani d . 1
H H18A 1.1498 0.6274 0.4512 0.030 Uiso calc R 1
C C19 1.3448(3) 0.8002(2) 0.42311(17) 0.0331(5) Uani d . 1
H H19A 1.3584 0.8813 0.4826 0.050 Uiso calc R 1
H H19B 1.2752 0.8098 0.3709 0.050 Uiso calc R 1
H H19C 1.4535 0.8121 0.4075 0.050 Uiso calc R 1
C C20 1.3655(3) 0.6216(3) 0.52176(15) 0.0307(5) Uani d . 1
H H20A 1.3751 0.7017 0.5808 0.046 Uiso calc R 1
H H20B 1.4763 0.6345 0.5092 0.046 Uiso calc R 1
H H20C 1.3109 0.5185 0.5289 0.046 Uiso calc R 1
C C21 0.8713(3) -0.2028(3) 0.39995(15) 0.0315(5) Uani d . 1
H H21A 0.8010 -0.3124 0.3882 0.047 Uiso calc R 1
H H21B 0.8496 -0.1387 0.4564 0.047 Uiso calc R 1
H H21C 0.9880 -0.1890 0.4113 0.047 Uiso calc R 1

loop_
_atom_site_aniso_label
_atom_site_aniso_U_11
_atom_site_aniso_U_22
_atom_site_aniso_U_33
_atom_site_aniso_U_12
_atom_site_aniso_U_13
_atom_site_aniso_U_23
S1 0.0258(3) 0.0241(2) 0.0194(2) 0.0112(2) 0.00672(19) 0.00244(18)
Cl1 0.0389(3) 0.0551(4) 0.0221(3) 0.0310(3) 0.0104(2) 0.0093(2)
Cl2 0.0362(3) 0.0338(3) 0.0213(3) 0.0135(2) 0.0063(2) 0.0036(2)
N1 0.0296(9) 0.0241(8) 0.0190(8) 0.0132(7) 0.0055(7) 0.0016(7)
N2 0.0272(9) 0.0240(8) 0.0228(8) 0.0152(7) 0.0061(7) 0.0030(7)
N3 0.0210(8) 0.0184(7) 0.0182(8) 0.0081(6) 0.0061(6) 0.0043(6)
N4 0.0241(8) 0.0230(8) 0.0247(9) 0.0120(7) 0.0080(7) 0.0072(7)
C1 0.0245(10) 0.0248(10) 0.0144(9) 0.0095(8) 0.0034(7) 0.0036(7)
C2 0.0280(10) 0.0235(10) 0.0270(11) 0.0134(8) 0.0080(8) 0.0033(8)
C3 0.0245(10) 0.0280(10) 0.0245(10) 0.0090(8) 0.0086(8) 0.0037(8)
C4 0.0299(10) 0.0252(10) 0.0159(9) 0.0108(8) 0.0050(8) 0.0023(8)
C5 0.0293(10) 0.0250(10) 0.0242(10) 0.0140(8) 0.0062(8) 0.0020(8)
C6 0.0245(10) 0.0261(10) 0.0205(9) 0.0124(8) 0.0072(8) 0.0037(8)
C7 0.0251(10) 0.0229(9) 0.0195(9) 0.0103(8) 0.0064(8) 0.0042(7)
C8 0.0249(10) 0.0194(9) 0.0199(9) 0.0075(8) 0.0069(7) 0.0051(7)
C9 0.0227(9) 0.0165(8) 0.0212(9) 0.0067(7) 0.0071(7) 0.0039(7)
C10 0.0216(9) 0.0203(9) 0.0237(10) 0.0066(8) 0.0081(8) 0.0054(7)
C11 0.0192(9) 0.0203(9) 0.0235(10) 0.0049(7) 0.0062(8) 0.0072(7)
C12 0.0228(10) 0.0270(10) 0.0223(10) 0.0093(8) 0.0068(8) 0.0082(8)
C13 0.0225(10) 0.0300(11) 0.0323(11) 0.0125(8) 0.0106(8) 0.0113(9)
C14 0.0219(10) 0.0300(11) 0.0356(12) 0.0107(9) 0.0062(9) 0.0158(9)
C15 0.0274(10) 0.0296(11) 0.0255(11) 0.0074(9) 0.0028(8) 0.0103(8)
C16 0.0246(10) 0.0244(10) 0.0226(10) 0.0065(8) 0.0079(8) 0.0064(8)
C17 0.0349(12) 0.0259(10) 0.0224(10) 0.0104(9) 0.0104(9) 0.0060(8)
C18 0.0267(10) 0.0220(10) 0.0241(10) 0.0086(8) 0.0062(8) 0.0053(8)
C19 0.0390(13) 0.0245(10) 0.0335(12) 0.0102(10) 0.0105(10) 0.0070(9)
C20 0.0353(12) 0.0306(11) 0.0264(11) 0.0164(9) 0.0049(9) 0.0046(9)
C21 0.0416(13) 0.0319(11) 0.0234(11) 0.0159(10) 0.0103(9) 0.0088(9)

loop_
_atom_type_symbol
_atom_type_description
_atom_type_scat_dispersion_real
_atom_type_scat_dispersion_imag
_atom_type_scat_source
C C 0.0033 0.0016 'International Tables Vol C Tables 4.2.6.8 and 6.1.1.4'
H H 0.0000 0.0000 'International Tables Vol C Tables 4.2.6.8 and 6.1.1.4'
N N 0.0061 0.0033 'International Tables Vol C Tables 4.2.6.8 and 6.1.1.4'
S S 0.1246 0.1234 'International Tables Vol C Tables 4.2.6.8 and 6.1.1.4'
Cl Cl 0.1484 0.1585 'International Tables Vol C Tables 4.2.6.8 and 6.1.1.4'

loop_
_geom_angle_atom_site_label_1
_geom_angle_atom_site_label_2
_geom_angle_atom_site_label_3
_geom_angle
C8 N1 N2 104.17(15)
C9 N2 N1 114.24(15)
C9 N2 H2A 122.9
N1 N2 H2A 122.9
C8 N3 C9 108.43(15)
C8 N3 N4 119.01(15)
C9 N3 N4 132.41(16)
C10 N4 N3 117.04(16)
C2 C1 C6 117.99(19)
C2 C1 C7 121.30(17)
C6 C1 C7 120.71(18)
C1 C2 C3 121.00(18)
C1 C2 H2B 119.5
C3 C2 H2B 119.5
C2 C3 C4 121.3(2)
C2 C3 H3A 119.4
C4 C3 H3A 119.4
C5 C4 C3 117.32(19)
C5 C4 C17 121.41(18)
C3 C4 C17 121.22(19)
C4 C5 C6 121.51(18)
C4 C5 H5A 119.2
C6 C5 H5A 119.2
C5 C6 C1 120.83(19)
C5 C6 H6A 119.6
C1 C6 H6A 119.6
C8 C7 C21 110.54(16)
C8 C7 C1 108.88(16)
C21 C7 C1 112.70(16)
C8 C7 H7A 108.2
C21 C7 H7A 108.2
C1 C7 H7A 108.2
N1 C8 N3 110.81(16)
N1 C8 C7 126.05(18)
N3 C8 C7 123.04(17)
N2 C9 N3 102.32(15)
N2 C9 S1 127.33(15)
N3 C9 S1 130.33(15)
N4 C10 C11 121.60(18)
N4 C10 H10A 119.2
C11 C10 H10A 119.2
C12 C11 C16 115.84(18)
C12 C11 C10 125.92(18)
C16 C11 C10 118.21(17)
C13 C12 C11 122.11(19)
C13 C12 Cl1 116.33(16)
C11 C12 Cl1 121.52(16)
C14 C13 C12 119.57(19)
C14 C13 H13A 120.2
C12 C13 H13A 120.2
C13 C14 C15 120.7(2)
C13 C14 H14A 119.6
C15 C14 H14A 119.6
C16 C15 C14 118.81(19)
C16 C15 H15A 120.6
C14 C15 H15A 120.6
C15 C16 C11 122.96(19)
C15 C16 Cl2 117.26(16)
C11 C16 Cl2 119.79(16)
C4 C17 C18 115.60(17)
C4 C17 H17A 108.4
C18 C17 H17A 108.4
C4 C17 H17B 108.4
C18 C17 H17B 108.4
H17A C17 H17B 107.4
C19 C18 C20 110.68(17)
C19 C18 C17 109.89(18)
C20 C18 C17 111.28(17)
C19 C18 H18A 108.3
C20 C18 H18A 108.3
C17 C18 H18A 108.3
C18 C19 H19A 109.5
C18 C19 H19B 109.5
H19A C19 H19B 109.5
C18 C19 H19C 109.5
H19A C19 H19C 109.5
H19B C19 H19C 109.5
C18 C20 H20A 109.5
C18 C20 H20B 109.5
H20A C20 H20B 109.5
C18 C20 H20C 109.5
H20A C20 H20C 109.5
H20B C20 H20C 109.5
C7 C21 H21A 109.5
C7 C21 H21B 109.5
H21A C21 H21B 109.5
C7 C21 H21C 109.5
H21A C21 H21C 109.5
H21B C21 H21C 109.5

loop_
_geom_bond_atom_site_label_1
_geom_bond_atom_site_label_2
_geom_bond_distance
S1 C9 1.6797(19)
Cl1 C12 1.730(2)
Cl2 C16 1.740(2)
N1 C8 1.297(2)
N1 N2 1.377(2)
N2 C9 1.345(2)
N2 H2A 0.86
N3 C8 1.384(2)
N3 C9 1.385(2)
N3 N4 1.394(2)
N4 C10 1.275(2)
C1 C2 1.388(3)
C1 C6 1.390(3)
C1 C7 1.530(3)
C2 C3 1.388(3)
C2 H2B 0.93
C3 C4 1.396(3)
C3 H3A 0.93
C4 C5 1.388(3)
C4 C17 1.508(3)
C5 C6 1.389(3)
C5 H5A 0.93
C6 H6A 0.93
C7 C8 1.498(3)
C7 C21 1.529(3)
C7 H7A 0.98
C10 C11 1.472(3)
C10 H10A 0.93
C11 C12 1.398(3)
C11 C16 1.409(3)
C12 C13 1.389(3)
C13 C14 1.381(3)
C13 H13A 0.93
C14 C15 1.382(3)
C14 H14A 0.93
C15 C16 1.381(3)
C15 H15A 0.93
C17 C18 1.531(3)
C17 H17A 0.97
C17 H17B 0.97
C18 C19 1.519(3)
C18 C20 1.527(3)
C18 H18A 0.98
C19 H19A 0.96
C19 H19B 0.96
C19 H19C 0.96
C20 H20A 0.96
C20 H20B 0.96
C20 H20C 0.96
C21 H21A 0.96
C21 H21B 0.96
C21 H21C 0.96

loop_
_geom_hbond_atom_site_label_D
_geom_hbond_atom_site_label_H
_geom_hbond_atom_site_label_A
_geom_hbond_site_symmetry_A
_geom_hbond_distance_DH
_geom_hbond_distance_HA
_geom_hbond_distance_DA
_geom_hbond_angle_DHA
_geom_hbond_publ_flag
N2 H2A S1 2_745 0.86 2.44 3.2849(19) 169 y
C10 H10A Cl2 1_555 0.93 2.62 2.978(2) 104 y
C10 H10A S1 1_555 0.93 2.52 3.2066(19) 131 y
C15 H15A Cg1 2_655 0.93 2.94 3.793(3) 154 y

loop_
_geom_torsion_atom_site_label_1
_geom_torsion_atom_site_label_2
_geom_torsion_atom_site_label_3
_geom_torsion_atom_site_label_4
_geom_torsion
C8 N1 N2 C9 0.0(2)
C8 N3 N4 C10 -158.60(18)
C9 N3 N4 C10 26.4(3)
C6 C1 C2 C3 -2.6(3)
C7 C1 C2 C3 177.75(18)
C1 C2 C3 C4 0.3(3)
C2 C3 C4 C5 2.3(3)
C2 C3 C4 C17 -175.13(19)
C3 C4 C5 C6 -2.6(3)
C17 C4 C5 C6 174.83(19)
C4 C5 C6 C1 0.3(3)
C2 C1 C6 C5 2.3(3)
C7 C1 C6 C5 -178.04(18)
C2 C1 C7 C8 -42.3(2)
C6 C1 C7 C8 138.03(19)
C2 C1 C7 C21 80.7(2)
C6 C1 C7 C21 -98.9(2)
N2 N1 C8 N3 1.0(2)
N2 N1 C8 C7 -175.37(18)
C9 N3 C8 N1 -1.7(2)
N4 N3 C8 N1 -177.76(17)
C9 N3 C8 C7 174.84(17)
N4 N3 C8 C7 -1.2(3)
C21 C7 C8 N1 -29.1(3)
C1 C7 C8 N1 95.2(2)
C21 C7 C8 N3 154.92(18)
C1 C7 C8 N3 -80.8(2)
N1 N2 C9 N3 -1.0(2)
N1 N2 C9 S1 177.52(14)
C8 N3 C9 N2 1.52(19)
N4 N3 C9 N2 176.87(18)
C8 N3 C9 S1 -176.89(16)
N4 N3 C9 S1 -1.5(3)
N3 N4 C10 C11 179.51(17)
N4 C10 C11 C12 -26.3(3)
N4 C10 C11 C16 155.8(2)
C16 C11 C12 C13 -0.6(3)
C10 C11 C12 C13 -178.53(19)
C16 C11 C12 Cl1 177.38(15)
C10 C11 C12 Cl1 -0.6(3)
C11 C12 C13 C14 0.3(3)
Cl1 C12 C13 C14 -177.75(16)
C12 C13 C14 C15 0.1(3)
C13 C14 C15 C16 -0.2(3)
C14 C15 C16 C11 -0.1(3)
C14 C15 C16 Cl2 -179.50(16)
C12 C11 C16 C15 0.5(3)
C10 C11 C16 C15 178.60(19)
C12 C11 C16 Cl2 179.88(15)
C10 C11 C16 Cl2 -2.0(2)
C5 C4 C17 C18 56.3(3)
C3 C4 C17 C18 -126.4(2)
C4 C17 C18 C19 -173.51(18)
C4 C17 C18 C20 63.5(2)
